data_7701238
loop_
_publ_author_name
'Wei, Yun'
'Song, Lulu'
'Jiang, Ling'
'Huang, Zeming'
'Wang, Shaowu'
'Yuan, Qingbing'
'Mu, Xiaolong'
'Zhu, Xiancui'
'Zhou, Shuangliu'

_publ_section_title
;
 Aluminum complexes with Schiff base bridged bis(indolyl) ligands:
 synthesis, structure, and catalytic activity for polymerization of
 rac-lactide.
;
_journal_issue 40
_journal_name_full 'Dalton transactions (Cambridge, England : 2003)'
_journal_page_first 15290
_journal_page_last 15299
_journal_paper_doi 10.1039/c9dt02724f
_journal_volume 48
_journal_year 2019
_chemical_formula_sum 'C22 H21 Al N4'
_chemical_formula_weight 368.41
_space_group_crystal_system monoclinic
_space_group_IT_number 14
_space_group_name_Hall '-P 2ybc'
_space_group_name_H-M_alt 'P 1 21/c 1'
_symmetry_space_group_name_Hall '-P 2ybc'
_symmetry_space_group_name_H-M 'P 1 21/c 1'
_atom_sites_solution_hydrogens geom
_audit_creation_method SHELXL-2018/1
_audit_update_record
;
2019-02-12 deposited with the CCDC.    2019-09-23 downloaded from the CCDC.
;
_cell_angle_alpha 90
_cell_angle_beta 98.4050(10)
_cell_angle_gamma 90
_cell_formula_units_Z 4
_cell_length_a 8.2336(7)
_cell_length_b 10.6080(9)
_cell_length_c 21.7750(19)
_cell_measurement_reflns_used 7106
_cell_measurement_temperature 293(2)
_cell_measurement_theta_max 27.05
_cell_measurement_theta_min 2.50
_cell_volume 1881.4(3)
_computing_cell_refinement 'Bruker SMART'
_computing_data_collection 'Bruker SMART'
_computing_data_reduction 'Bruker SAINT'
_computing_molecular_graphics 'Bruker SHELXTL'
_computing_publication_material 'Bruker SHELXTL'
_computing_structure_refinement 'SHELXL-2018/1 (Sheldrick, 2018)'
_computing_structure_solution 'Bruker SHELXTL'
_diffrn_ambient_temperature 293(2)
_diffrn_measured_fraction_theta_full 1.000
_diffrn_measured_fraction_theta_max 1.000
_diffrn_measurement_device_type 'CCD area detector'
_diffrn_measurement_method 'phi and omega scans'
_diffrn_radiation_type MoK\a
_diffrn_radiation_wavelength 0.71073
_diffrn_reflns_av_R_equivalents 0.0328
_diffrn_reflns_av_unetI/netI 0.0243
_diffrn_reflns_Laue_measured_fraction_full 1.000
_diffrn_reflns_Laue_measured_fraction_max 1.000
_diffrn_reflns_limit_h_max 9
_diffrn_reflns_limit_h_min -9
_diffrn_reflns_limit_k_max 12
_diffrn_reflns_limit_k_min -12
_diffrn_reflns_limit_l_max 26
_diffrn_reflns_limit_l_min -26
_diffrn_reflns_number 18216
_diffrn_reflns_point_group_measured_fraction_full 1.000
_diffrn_reflns_point_group_measured_fraction_max 1.000
_diffrn_reflns_theta_full 25.242
_diffrn_reflns_theta_max 25.347
_diffrn_reflns_theta_min 1.891
_exptl_absorpt_coefficient_mu 0.122
_exptl_crystal_colour colorless
_exptl_crystal_density_diffrn 1.301
_exptl_crystal_description block
_exptl_crystal_F_000 776
_exptl_crystal_size_max 0.230
_exptl_crystal_size_mid 0.210
_exptl_crystal_size_min 0.190
_refine_diff_density_max 0.226
_refine_diff_density_min -0.191
_refine_diff_density_rms 0.034
_refine_ls_extinction_method none
_refine_ls_goodness_of_fit_ref 1.039
_refine_ls_hydrogen_treatment constr
_refine_ls_matrix_type full
_refine_ls_number_parameters 245
_refine_ls_number_reflns 3440
_refine_ls_number_restraints 0
_refine_ls_restrained_S_all 1.039
_refine_ls_R_factor_all 0.0547
_refine_ls_R_factor_gt 0.0397
_refine_ls_shift/su_max 0.000
_refine_ls_shift/su_mean 0.000
_refine_ls_structure_factor_coef Fsqd
_refine_ls_weighting_details 'w=1/[\s^2^(Fo^2^)+(0.0450P)^2^+0.6892P] where P=(Fo^2^+2Fc^2^)/3'
_refine_ls_weighting_scheme calc
_refine_ls_wR_factor_gt 0.0976
_refine_ls_wR_factor_ref 0.1053
_reflns_Friedel_coverage 0.000
_reflns_number_gt 2710
_reflns_number_total 3440
_reflns_threshold_expression 'I > 2\s(I)'
_cod_data_source_file c9dt02724f2.cif
_cod_data_source_block 150926a_0m
_cod_depositor_comments 'Adding full bibliography for 7701238--7701244.cif.'
_cod_database_code 7701238
_shelx_shelxl_version_number 2018/1
_shelx_space_group_comment
;
The symmetry employed for this shelxl refinement is uniquely defined
by the following loop, which should always be used as a source of
symmetry information in preference to the above space-group names.
They are only intended as comments.
;
_shelx_estimated_absorpt_t_min 0.972
_shelx_estimated_absorpt_t_max 0.977

loop_
_space_group_symop_operation_xyz
'x, y, z'
'-x, y+1/2, -z+1/2'
'-x, -y, -z'
'x, -y-1/2, z-1/2'

loop_
_atom_site_label
_atom_site_type_symbol
_atom_site_fract_x
_atom_site_fract_y
_atom_site_fract_z
_atom_site_U_iso_or_equiv
_atom_site_adp_type
_atom_site_occupancy
_atom_site_site_symmetry_order
_atom_site_calc_flag
_atom_site_refinement_flags_posn
_atom_site_refinement_flags_adp
Al1 Al 0.24601(7) 0.32269(5) 0.04735(3) 0.04146(17) Uani 1 1 d . .
C1 C 0.4299(2) 0.20487(19) 0.06968(11) 0.0536(5) Uani 1 1 d . .
H1A H 0.503869 0.214070 0.039157 0.064 Uiso 1 1 calc R U
H1B H 0.489331 0.231560 0.109302 0.064 Uiso 1 1 calc R U
C2 C 0.0145(2) 0.28454(18) 0.14744(9) 0.0439(5) Uani 1 1 d . .
C3 C 0.0620(2) 0.3707(2) 0.19516(9) 0.0506(5) Uani 1 1 d . .
H3 H 0.141312 0.431463 0.191342 0.061 Uiso 1 1 calc R U
C4 C -0.0110(3) 0.3636(2) 0.24790(10) 0.0629(6) Uani 1 1 d . .
H4 H 0.018614 0.420891 0.279893 0.075 Uiso 1 1 calc R U
C5 C -0.1295(3) 0.2714(3) 0.25435(12) 0.0710(7) Uani 1 1 d . .
H5 H -0.174377 0.267081 0.291085 0.085 Uiso 1 1 calc R U
C6 C -0.1798(3) 0.1886(2) 0.20815(12) 0.0666(7) Uani 1 1 d . .
H6 H -0.259914 0.128986 0.212790 0.080 Uiso 1 1 calc R U
C7 C -0.1096(2) 0.19384(19) 0.15305(10) 0.0516(5) Uani 1 1 d . .
C8 C -0.1368(2) 0.1282(2) 0.09637(11) 0.0573(6) Uani 1 1 d . .
H8 H -0.211695 0.063354 0.085804 0.069 Uiso 1 1 calc R U
C9 C -0.0310(2) 0.17865(18) 0.05965(10) 0.0479(5) Uani 1 1 d . .
C10 C -0.0095(3) 0.15956(18) -0.00395(10) 0.0519(5) Uani 1 1 d . .
H10 H -0.078550 0.108337 -0.030866 0.062 Uiso 1 1 calc R U
C11 C 0.4184(2) 0.52591(18) 0.13836(9) 0.0451(5) Uani 1 1 d . .
C12 C 0.4788(3) 0.4605(2) 0.19237(10) 0.0557(5) Uani 1 1 d . .
H12 H 0.454975 0.375507 0.196624 0.067 Uiso 1 1 calc R U
C13 C 0.5742(3) 0.5243(2) 0.23902(11) 0.0616(6) Uani 1 1 d . .
H13 H 0.616634 0.481290 0.275019 0.074 Uiso 1 1 calc R U
C14 C 0.6092(3) 0.6521(2) 0.23397(11) 0.0640(6) Uani 1 1 d . .
H14 H 0.674058 0.692731 0.266604 0.077 Uiso 1 1 calc R U
C15 C 0.5499(3) 0.7182(2) 0.18196(11) 0.0617(6) Uani 1 1 d . .
H15 H 0.572931 0.803662 0.179184 0.074 Uiso 1 1 calc R U
C16 C 0.4536(2) 0.65625(18) 0.13256(10) 0.0491(5) Uani 1 1 d . .
C17 C 0.3860(3) 0.68985(19) 0.07128(11) 0.0571(6) Uani 1 1 d . .
H17 H 0.388427 0.769080 0.053148 0.068 Uiso 1 1 calc R U
C18 C 0.3161(2) 0.58258(18) 0.04384(9) 0.0468(5) Uani 1 1 d . .
C19 C 0.2500(2) 0.5516(2) -0.01889(10) 0.0511(5) Uani 1 1 d . .
H19 H 0.234119 0.611732 -0.050266 0.061 Uiso 1 1 calc R U
C20 C 0.3921(3) 0.0677(2) 0.07453(14) 0.0843(8) Uani 1 1 d . .
H20A H 0.306268 0.056952 0.099560 0.126 Uiso 1 1 calc R U
H20B H 0.488714 0.023855 0.093344 0.126 Uiso 1 1 calc R U
H20C H 0.356983 0.034100 0.033812 0.126 Uiso 1 1 calc R U
C21 C 0.1380(3) 0.3862(2) -0.08915(9) 0.0591(6) Uani 1 1 d . .
H21A H 0.199671 0.412845 -0.121572 0.071 Uiso 1 1 calc R U
H21B H 0.026307 0.416969 -0.099084 0.071 Uiso 1 1 calc R U
C22 C 0.1395(3) 0.2425(2) -0.08358(10) 0.0616(6) Uani 1 1 d . .
H22A H 0.053183 0.205339 -0.113152 0.074 Uiso 1 1 calc R U
H22B H 0.244337 0.208390 -0.090803 0.074 Uiso 1 1 calc R U
N1 N 0.06451(18) 0.27452(14) 0.08983(7) 0.0436(4) Uani 1 1 d . .
N2 N 0.1117(2) 0.21832(16) -0.02053(8) 0.0503(4) Uani 1 1 d . .
N3 N 0.2143(2) 0.43478(16) -0.02868(7) 0.0485(4) Uani 1 1 d . .
N4 N 0.32906(19) 0.48164(14) 0.08438(7) 0.0455(4) Uani 1 1 d . .

loop_
_atom_site_aniso_label
_atom_site_aniso_U_11
_atom_site_aniso_U_22
_atom_site_aniso_U_33
_atom_site_aniso_U_23
_atom_site_aniso_U_13
_atom_site_aniso_U_12
Al1 0.0386(3) 0.0384(3) 0.0460(3) 0.0040(2) 0.0016(2) -0.0029(2)
C1 0.0424(11) 0.0505(12) 0.0666(14) 0.0063(10) 0.0039(10) -0.0003(9)
C2 0.0351(9) 0.0421(10) 0.0533(12) 0.0124(9) 0.0020(8) 0.0052(8)
C3 0.0469(11) 0.0528(12) 0.0508(12) 0.0093(10) 0.0033(9) 0.0020(9)
C4 0.0601(13) 0.0761(15) 0.0519(13) 0.0071(11) 0.0064(10) 0.0068(12)
C5 0.0581(14) 0.0930(19) 0.0650(15) 0.0211(14) 0.0192(12) 0.0077(13)
C6 0.0465(12) 0.0724(16) 0.0827(17) 0.0235(14) 0.0159(12) -0.0032(11)
C7 0.0360(10) 0.0487(12) 0.0700(14) 0.0161(10) 0.0069(10) 0.0020(9)
C8 0.0387(11) 0.0456(11) 0.0865(16) 0.0051(11) 0.0053(11) -0.0063(9)
C9 0.0352(10) 0.0388(10) 0.0676(13) 0.0014(9) 0.0002(9) -0.0015(8)
C10 0.0443(11) 0.0417(11) 0.0653(13) -0.0078(10) -0.0066(10) -0.0002(9)
C11 0.0412(10) 0.0410(10) 0.0538(12) -0.0010(9) 0.0094(9) -0.0054(8)
C12 0.0600(13) 0.0467(12) 0.0583(13) 0.0004(10) 0.0013(10) -0.0072(10)
C13 0.0598(13) 0.0640(15) 0.0587(14) -0.0098(11) 0.0007(11) -0.0004(11)
C14 0.0564(13) 0.0664(15) 0.0694(15) -0.0241(13) 0.0095(11) -0.0107(11)
C15 0.0631(14) 0.0466(12) 0.0794(17) -0.0190(12) 0.0239(12) -0.0140(10)
C16 0.0480(11) 0.0391(11) 0.0638(13) -0.0039(9) 0.0197(10) -0.0041(9)
C17 0.0657(14) 0.0340(10) 0.0755(15) 0.0068(10) 0.0236(12) 0.0002(9)
C18 0.0455(11) 0.0399(10) 0.0562(12) 0.0095(9) 0.0118(9) 0.0023(9)
C19 0.0495(12) 0.0475(12) 0.0576(13) 0.0155(10) 0.0122(10) 0.0086(9)
C20 0.0639(15) 0.0534(14) 0.129(2) 0.0147(15) -0.0071(16) 0.0042(12)
C21 0.0633(14) 0.0679(14) 0.0439(12) 0.0059(10) 0.0004(10) 0.0101(11)
C22 0.0649(14) 0.0693(15) 0.0479(12) -0.0069(11) -0.0004(10) 0.0015(11)
N1 0.0379(8) 0.0388(8) 0.0527(10) 0.0029(7) 0.0021(7) -0.0031(7)
N2 0.0470(10) 0.0497(10) 0.0516(10) -0.0021(8) -0.0014(8) -0.0013(8)
N3 0.0485(9) 0.0493(10) 0.0468(10) 0.0067(8) 0.0041(7) 0.0061(8)
N4 0.0463(9) 0.0381(9) 0.0507(9) 0.0059(7) 0.0025(7) -0.0060(7)

loop_
_atom_type_symbol
_atom_type_description
_atom_type_scat_dispersion_real
_atom_type_scat_dispersion_imag
_atom_type_scat_source
C C 0.0033 0.0016 'International Tables Vol C Tables 4.2.6.8 and 6.1.1.4'
H H 0.0000 0.0000 'International Tables Vol C Tables 4.2.6.8 and 6.1.1.4'
N N 0.0061 0.0033 'International Tables Vol C Tables 4.2.6.8 and 6.1.1.4'
Al Al 0.0645 0.0514 'International Tables Vol C Tables 4.2.6.8 and 6.1.1.4'

loop_
_geom_angle_atom_site_label_1
_geom_angle_atom_site_label_2
_geom_angle_atom_site_label_3
_geom_angle
N1 Al1 N4 106.21(7)
N1 Al1 C1 109.48(8)
N4 Al1 C1 103.68(8)
N1 Al1 N3 121.96(7)
N4 Al1 N3 79.96(7)
C1 Al1 N3 125.28(8)
N1 Al1 N2 80.11(7)
N4 Al1 N2 152.88(7)
C1 Al1 N2 98.65(8)
N3 Al1 N2 74.61(7)
C20 C1 Al1 118.36(16)
C20 C1 H1A 107.7
Al1 C1 H1A 107.7
C20 C1 H1B 107.7
Al1 C1 H1B 107.7
H1A C1 H1B 107.1
N1 C2 C3 129.67(17)
N1 C2 C7 109.85(18)
C3 C2 C7 120.39(19)
C4 C3 C2 118.5(2)
C4 C3 H3 120.8
C2 C3 H3 120.8
C3 C4 C5 121.2(2)
C3 C4 H4 119.4
C5 C4 H4 119.4
C6 C5 C4 121.3(2)
C6 C5 H5 119.3
C4 C5 H5 119.3
C5 C6 C7 119.3(2)
C5 C6 H6 120.4
C7 C6 H6 120.4
C6 C7 C8 134.1(2)
C6 C7 C2 119.3(2)
C8 C7 C2 106.50(18)
C9 C8 C7 106.54(18)
C9 C8 H8 126.7
C7 C8 H8 126.7
C8 C9 N1 111.88(19)
C8 C9 C10 133.18(19)
N1 C9 C10 114.72(17)
N2 C10 C9 114.64(18)
N2 C10 H10 122.7
C9 C10 H10 122.7
N4 C11 C12 129.19(18)
N4 C11 C16 110.29(17)
C12 C11 C16 120.46(19)
C13 C12 C11 118.4(2)
C13 C12 H12 120.8
C11 C12 H12 120.8
C12 C13 C14 121.7(2)
C12 C13 H13 119.1
C14 C13 H13 119.1
C15 C14 C13 120.9(2)
C15 C14 H14 119.5
C13 C14 H14 119.5
C14 C15 C16 119.4(2)
C14 C15 H15 120.3
C16 C15 H15 120.3
C15 C16 C17 134.9(2)
C15 C16 C11 119.1(2)
C17 C16 C11 105.76(18)
C18 C17 C16 106.50(17)
C18 C17 H17 126.8
C16 C17 H17 126.8
C17 C18 N4 112.09(18)
C17 C18 C19 133.01(19)
N4 C18 C19 114.48(17)
N3 C19 C18 115.19(18)
N3 C19 H19 122.4
C18 C19 H19 122.4
C1 C20 H20A 109.5
C1 C20 H20B 109.5
H20A C20 H20B 109.5
C1 C20 H20C 109.5
H20A C20 H20C 109.5
H20B C20 H20C 109.5
N3 C21 C22 106.36(16)
N3 C21 H21A 110.5
C22 C21 H21A 110.5
N3 C21 H21B 110.5
C22 C21 H21B 110.5
H21A C21 H21B 108.6
N2 C22 C21 104.56(17)
N2 C22 H22A 110.8
C21 C22 H22A 110.8
N2 C22 H22B 110.8
C21 C22 H22B 110.8
H22A C22 H22B 108.9
C2 N1 C9 105.23(16)
C2 N1 Al1 140.08(13)
C9 N1 Al1 112.92(13)
C10 N2 C22 126.52(18)
C10 N2 Al1 115.16(14)
C22 N2 Al1 116.57(14)
C19 N3 C21 123.07(18)
C19 N3 Al1 115.60(14)
C21 N3 Al1 120.98(13)
C11 N4 C18 105.26(15)
C11 N4 Al1 139.52(13)
C18 N4 Al1 114.60(13)

loop_
_geom_bond_atom_site_label_1
_geom_bond_atom_site_label_2
_geom_bond_distance
Al1 N1 1.9376(16)
Al1 N4 1.9492(16)
Al1 C1 1.968(2)
Al1 N3 2.0241(17)
Al1 N2 2.0387(17)
C1 C20 1.495(3)
C1 H1A 0.9700
C1 H1B 0.9700
C2 N1 1.380(2)
C2 C3 1.396(3)
C2 C7 1.422(3)
C3 C4 1.374(3)
C3 H3 0.9300
C4 C5 1.402(3)
C4 H4 0.9300
C5 C6 1.354(4)
C5 H5 0.9300
C6 C7 1.407(3)
C6 H6 0.9300
C7 C8 1.406(3)
C8 C9 1.374(3)
C8 H8 0.9300
C9 N1 1.390(2)
C9 C10 1.436(3)
C10 N2 1.272(3)
C10 H10 0.9300
C11 N4 1.375(2)
C11 C12 1.393(3)
C11 C16 1.422(3)
C12 C13 1.369(3)
C12 H12 0.9300
C13 C14 1.394(3)
C13 H13 0.9300
C14 C15 1.361(3)
C14 H14 0.9300
C15 C16 1.403(3)
C15 H15 0.9300
C16 C17 1.414(3)
C17 C18 1.372(3)
C17 H17 0.9300
C18 N4 1.382(2)
C18 C19 1.433(3)
C19 N3 1.284(3)
C19 H19 0.9300
C20 H20A 0.9600
C20 H20B 0.9600
C20 H20C 0.9600
C21 N3 1.467(3)
C21 C22 1.529(3)
C21 H21A 0.9700
C21 H21B 0.9700
C22 N2 1.447(3)
C22 H22A 0.9700
C22 H22B 0.9700
